data_7117374
loop_
_publ_author_name
'Leilei Li'
'Shuang Liu'
'Han Li'
'Wei Shi'
'Peng Cheng'

_publ_section_title
;
 Influence of external magnetic field and magnetic-site dilution on the
 magnetic dynamics of a one-dimensional Tb(III)-radical complex
;
_journal_name_full Chem.Commun.
_journal_page_first 10933
_journal_paper_doi 10.1039/C5cc01889G
_journal_volume 51
_journal_year 2015
_chemical_formula_moiety 'C30 H22 F18 N2 O10 Tb'
_chemical_formula_sum 'C30 H22 F18 N2 O10 Tb'
_chemical_formula_weight 1071.42
_chemical_name_systematic Tb-NITPhCOOMe-1D
_chemical_properties_physical Heat-sensitive
_space_group_crystal_system monoclinic
_space_group_IT_number 14
_space_group_name_Hall '-P 2ybc'
_space_group_name_H-M_alt 'P 1 21/c 1'
_symmetry_space_group_name_Hall '-P 2ybc'
_symmetry_space_group_name_H-M 'P 1 21/c 1'
_atom_sites_solution_hydrogens geom
_atom_sites_solution_primary direct
_atom_sites_solution_secondary difmap
_audit_creation_date 2014-09-25
_audit_creation_method
;
Olex2 1.2
(compiled 2013.12.10 svn.r2850 for OlexSys, GUI svn.r4736)
;
_audit_update_record
;
2015-01-21 deposited with the CCDC.
2015-05-26 downloaded from the CCDC.
;
_cell_angle_alpha 90.00
_cell_angle_beta 116.8680(10)
_cell_angle_gamma 90.00
_cell_formula_units_Z 4
_cell_length_a 11.7995(2)
_cell_length_b 15.2788(2)
_cell_length_c 24.2492(3)
_cell_measurement_reflns_used 10296
_cell_measurement_temperature 128.05(10)
_cell_measurement_theta_max 28.7930
_cell_measurement_theta_min 3.5110
_cell_volume 3899.77(10)
_computing_cell_refinement
;
CrysAlisPro, Agilent Technologies,
Version 1.171.36.28 (release 01-02-2013 CrysAlis171 .NET)
(compiled Feb  1 2013,16:14:44)
;
_computing_data_collection
;
CrysAlisPro, Agilent Technologies,
Version 1.171.36.28 (release 01-02-2013 CrysAlis171 .NET)
(compiled Feb  1 2013,16:14:44)
;
_computing_data_reduction
;
CrysAlisPro, Agilent Technologies,
Version 1.171.36.28 (release 01-02-2013 CrysAlis171 .NET)
(compiled Feb  1 2013,16:14:44)
;
_computing_molecular_graphics 'Olex2 (Dolomanov et al., 2009)'
_computing_publication_material 'Olex2 (Dolomanov et al., 2009)'
_computing_structure_refinement 'XL (Sheldrick, 2008)'
_computing_structure_solution 'XS (Sheldrick, 2008)'
_diffrn_ambient_temperature 128.05(10)
_diffrn_detector_area_resol_mean 16.2116
_diffrn_measured_fraction_theta_full 0.998
_diffrn_measured_fraction_theta_max 0.998
_diffrn_measurement_device_type 'SuperNova, Single source at offset, Eos'
_diffrn_measurement_method '\w scans'
_diffrn_orient_matrix_UB_11 -0.0309533000
_diffrn_orient_matrix_UB_12 -0.0187174000
_diffrn_orient_matrix_UB_13 -0.0255229000
_diffrn_orient_matrix_UB_21 0.0464751000
_diffrn_orient_matrix_UB_22 -0.0277611000
_diffrn_orient_matrix_UB_23 -0.0058084000
_diffrn_orient_matrix_UB_31 -0.0221740000
_diffrn_orient_matrix_UB_32 -0.0321728000
_diffrn_orient_matrix_UB_33 0.0198117000
_diffrn_radiation_monochromator mirror
_diffrn_radiation_type MoK\a
_diffrn_radiation_wavelength 0.71073
_diffrn_reflns_av_R_equivalents 0.0288
_diffrn_reflns_av_unetI/netI 0.0386
_diffrn_reflns_limit_h_max 14
_diffrn_reflns_limit_h_min -14
_diffrn_reflns_limit_k_max 17
_diffrn_reflns_limit_k_min -18
_diffrn_reflns_limit_l_max 21
_diffrn_reflns_limit_l_min -28
_diffrn_reflns_number 16090
_diffrn_reflns_theta_full 25.01
_diffrn_reflns_theta_max 25.01
_diffrn_reflns_theta_min 2.93
_diffrn_source 'SuperNova (Mo) X-ray Source'
_exptl_absorpt_coefficient_mu 1.954
_exptl_absorpt_correction_T_max 1.00000
_exptl_absorpt_correction_T_min 0.85764
_exptl_absorpt_correction_type multi-scan
_exptl_absorpt_process_details
;
CrysAlisPro, Agilent Technologies,
Version 1.171.36.28 (release 01-02-2013 CrysAlis171 .NET)
(compiled Feb  1 2013,16:14:44)
Empirical absorption correction using spherical harmonics,
 implemented in SCALE3 ABSPACK scaling algorithm.
;
_exptl_crystal_colour deep-blue
_exptl_crystal_density_diffrn 1.825
_exptl_crystal_density_method 'not measured'
_exptl_crystal_F_000 2092
_exptl_crystal_preparation 'Magnetic properties'
_exptl_crystal_recrystallization_method 'Vapour Deposition'
_refine_diff_density_max 0.984
_refine_diff_density_min -0.679
_refine_diff_density_rms 0.080
_refine_ls_extinction_method none
_refine_ls_goodness_of_fit_ref 1.040
_refine_ls_hydrogen_treatment mixed
_refine_ls_matrix_type full
_refine_ls_number_parameters 583
_refine_ls_number_reflns 6842
_refine_ls_number_restraints 12
_refine_ls_restrained_S_all 1.042
_refine_ls_R_factor_all 0.0337
_refine_ls_R_factor_gt 0.0276
_refine_ls_shift/su_max 0.001
_refine_ls_shift/su_mean 0.000
_refine_ls_structure_factor_coef Fsqd
_refine_ls_weighting_details 'calc w=1/[\s^2^(Fo^2^)+(0.0225P)^2^+2.9021P] where P=(Fo^2^+2Fc^2^)/3'
_refine_ls_weighting_scheme calc
_refine_ls_wR_factor_gt 0.0596
_refine_ls_wR_factor_ref 0.0629
_reflns_number_gt 6037
_reflns_number_total 6842
_reflns_threshold_expression >2sigma(I)
_cod_data_source_file c5cc01889g2.cif
_cod_data_source_block 1
_cod_database_code 7117374
_chemical_oxdiff_formula c1tb1
_chemical_oxdiff_usercomment tbl5a
_reflns_odcompleteness_completeness 99.77
_reflns_odcompleteness_iscentric 1
_reflns_odcompleteness_theta 26.32
_olex2_refinement_description
;
1. Fixed Uiso
 At 1.2 times of:
  All C(H) groups
 At 1.5 times of:
  All C(H,H,H) groups
2. Uiso/Uaniso restraints and constraints
Uanis(F18B) \\sim Ueq, Uanis(F17B) \\sim Ueq: with sigma of 0.05 and sigma for
terminal atoms of 0.01
3. Others
 Sof(F17B)=Sof(F16B)=Sof(F18B)=1-FVAR(1)
 Sof(F18A)=Sof(F17A)=Sof(F16A)=FVAR(1)
4.a Aromatic/amide H refined with riding coordinates:
 C12(H12), C9(H9), C10(H10), C13(H13), C28(H28), C23(H23), C18(H18)
4.b Idealised Me refined as rotating group:
 C3(H3A,H3B,H3C), C15(H15A,H15B,H15C), C4(H4A,H4B,H4C), C1(H1A,H1B,H1C),
 C6(H6A,H6B,H6C)
;

loop_
_space_group_symop_id
_space_group_symop_operation_xyz
1 'x, y, z'
2 '-x, y+1/2, -z+1/2'
3 '-x, -y, -z'
4 'x, -y-1/2, z-1/2'

loop_
_atom_site_label
_atom_site_type_symbol
_atom_site_fract_x
_atom_site_fract_y
_atom_site_fract_z
_atom_site_U_iso_or_equiv
_atom_site_adp_type
_atom_site_occupancy
_atom_site_symmetry_multiplicity
_atom_site_calc_flag
_atom_site_disorder_assembly
_atom_site_disorder_group
_atom_site_refinement_flags_posn
_atom_site_refinement_flags_adp
Tb1 Tb 0.697120(14) -0.211576(10) -0.137169(6) 0.01802(6) Uani 1 1 d . . . .
F15 F 0.79625(19) -0.52513(12) -0.11192(8) 0.0340(5) Uani 1 1 d . . . .
F7 F 1.1200(2) -0.20176(14) 0.03933(9) 0.0434(6) Uani 1 1 d . . . .
F6 F 0.24428(19) -0.16818(15) -0.21373(9) 0.0439(6) Uani 1 1 d . . . .
F2 F 0.8072(2) 0.04507(13) 0.00133(9) 0.0400(5) Uani 1 1 d . . . .
F1 F 0.6236(2) 0.07750(13) -0.00593(9) 0.0388(5) Uani 1 1 d . . . .
F14 F 0.6897(2) -0.56957(12) -0.20598(9) 0.0391(5) Uani 1 1 d . . . .
F9 F 1.1151(2) -0.33938(13) 0.02257(9) 0.0455(6) Uani 1 1 d . . . .
F13 F 0.86395(19) -0.49733(14) -0.17887(9) 0.0391(5) Uani 1 1 d . . . .
F3 F 0.7267(2) -0.03295(13) 0.04849(8) 0.0420(5) Uani 1 1 d . . . .
F8 F 1.23506(19) -0.25596(16) 0.00028(10) 0.0477(6) Uani 1 1 d . . . .
F10 F 0.9605(3) -0.20805(18) -0.26013(12) 0.0678(8) Uani 1 1 d . . . .
F4 F 0.2686(2) -0.15383(19) -0.12128(10) 0.0617(7) Uani 1 1 d . . . .
F18A F 0.3658(9) -0.3845(8) -0.3564(5) 0.044(2) Uani 0.74(2) 1 d A 1 . .
F5 F 0.2428(2) -0.04021(16) -0.17770(11) 0.0581(7) Uani 1 1 d . . . .
F11 F 1.0703(2) -0.31933(18) -0.21433(11) 0.0598(7) Uani 1 1 d . . . .
F12 F 0.8701(3) -0.3325(2) -0.27117(12) 0.0810(10) Uani 1 1 d . . . .
F17A F 0.3812(10) -0.2431(3) -0.3520(3) 0.086(5) Uani 0.74(2) 1 d A 1 . .
F16A F 0.5057(6) -0.3194(8) -0.37349(19) 0.074(3) Uani 0.74(2) 1 d A 1 . .
O8 O 0.7219(2) -0.36253(14) -0.14274(9) 0.0220(5) Uani 1 1 d . . . .
O10 O 0.8409(2) 0.03523(15) -0.17910(10) 0.0308(6) Uani 1 1 d . . . .
O9 O 0.7199(2) -0.07883(15) -0.18197(9) 0.0288(5) Uani 1 1 d . . . .
O4 O 0.4895(2) -0.16380(14) -0.16272(9) 0.0246(5) Uani 1 1 d . . . .
O5 O 0.9098(2) -0.22523(14) -0.06426(9) 0.0238(5) Uani 1 1 d . . . .
O3 O 0.7162(2) -0.09608(14) -0.06840(9) 0.0221(5) Uani 1 1 d . . . .
O6 O 0.8219(2) -0.23415(15) -0.19141(10) 0.0285(5) Uani 1 1 d . . . .
O7 O 0.5578(2) -0.25282(14) -0.23897(9) 0.0218(5) Uani 1 1 d . . . .
O2 O 0.6281(2) -0.55153(14) 0.00665(10) 0.0306(6) Uani 1 1 d . . . .
O1 O 0.6359(2) -0.27098(13) -0.06496(9) 0.0220(5) Uani 1 1 d . . . .
N1 N 0.6588(2) -0.33957(16) -0.02934(11) 0.0183(6) Uani 1 1 d . . . .
N2 N 0.6599(3) -0.47270(17) 0.00389(11) 0.0222(6) Uani 1 1 d . . . .
C3 C 0.8876(3) -0.4549(2) 0.04353(15) 0.0321(8) Uani 1 1 d . . . .
H3A H 0.8979 -0.5173 0.0462 0.048 Uiso 1 1 calc . . GR .
H3B H 0.9633 -0.4276 0.0741 0.048 Uiso 1 1 calc . . GR .
H3C H 0.8725 -0.4357 0.0031 0.048 Uiso 1 1 calc . . GR .
C12 C 0.5668(3) -0.0508(2) -0.30979(14) 0.0215(7) Uani 1 1 d . . . .
H12 H 0.5627 -0.1061 -0.2947 0.026 Uiso 1 1 calc . . R .
C14 C 0.7419(3) -0.0165(2) -0.20687(14) 0.0225(7) Uani 1 1 d . . . .
C15 C 0.9279(4) 0.0138(3) -0.11504(15) 0.0421(10) Uani 1 1 d . . . .
H15A H 0.9706 -0.0402 -0.1138 0.063 Uiso 1 1 calc . . GR .
H15B H 0.8808 0.0077 -0.0917 0.063 Uiso 1 1 calc . . GR .
H15C H 0.9894 0.0598 -0.0975 0.063 Uiso 1 1 calc . . GR .
C9 C 0.5779(3) 0.1157(2) -0.35335(13) 0.0210(7) Uani 1 1 d . . . .
H9 H 0.5804 0.1717 -0.3678 0.025 Uiso 1 1 calc . . R .
C10 C 0.6636(3) 0.0925(2) -0.29390(13) 0.0192(7) Uani 1 1 d . . . .
H10 H 0.7253 0.1320 -0.2688 0.023 Uiso 1 1 calc . . R .
C11 C 0.6566(3) 0.0092(2) -0.27187(13) 0.0188(7) Uani 1 1 d . . . .
C30 C 0.7587(3) -0.5031(2) -0.17099(15) 0.0261(8) Uani 1 1 d . . . .
C19 C 0.6376(3) -0.0508(2) -0.05951(14) 0.0222(7) Uani 1 1 d . . . .
C7 C 0.6070(3) -0.4185(2) -0.04618(13) 0.0194(7) Uani 1 1 d . . . .
C27 C 0.5400(3) -0.3219(2) -0.26905(14) 0.0216(7) Uani 1 1 d A . . .
C8 C 0.4879(3) 0.05574(19) -0.39189(13) 0.0184(7) Uani 1 1 d . . . .
C13 C 0.4835(3) -0.0287(2) -0.36985(13) 0.0197(7) Uani 1 1 d . . . .
H13 H 0.4250 -0.0695 -0.3956 0.024 Uiso 1 1 calc . . R .
C26 C 0.4411(4) -0.3153(2) -0.33717(16) 0.0369(9) Uani 1 1 d . . . .
C4 C 0.6442(3) -0.2991(2) 0.06388(15) 0.0311(8) Uani 1 1 d . . . .
H4A H 0.6092 -0.2438 0.0451 0.047 Uiso 1 1 calc . . GR .
H4B H 0.6889 -0.2921 0.1079 0.047 Uiso 1 1 calc . . GR .
H4C H 0.5767 -0.3407 0.0538 0.047 Uiso 1 1 calc . . GR .
C22 C 1.0100(3) -0.2494(2) -0.06465(14) 0.0222(7) Uani 1 1 d . . . .
C24 C 0.9319(3) -0.2599(2) -0.17592(15) 0.0270(8) Uani 1 1 d . . . .
C2 C 0.7747(3) -0.4295(2) 0.05501(14) 0.0234(7) Uani 1 1 d . . . .
C17 C 0.4422(3) -0.1127(2) -0.13866(14) 0.0231(7) Uani 1 1 d . . . .
C28 C 0.6002(3) -0.4025(2) -0.24819(14) 0.0235(7) Uani 1 1 d . . . .
H28 H 0.5806 -0.4486 -0.2760 0.028 Uiso 1 1 calc A . R .
C1 C 0.7925(3) -0.4608(2) 0.11790(14) 0.0316(8) Uani 1 1 d . . . .
H1A H 0.7168 -0.4489 0.1221 0.047 Uiso 1 1 calc . . GR .
H1B H 0.8630 -0.4305 0.1498 0.047 Uiso 1 1 calc . . GR .
H1C H 0.8089 -0.5226 0.1216 0.047 Uiso 1 1 calc . . GR .
C20 C 0.6988(3) 0.0112(2) -0.00391(15) 0.0299(8) Uani 1 1 d . . . .
C6 C 0.8451(3) -0.2686(2) 0.05611(15) 0.0311(8) Uani 1 1 d . . . .
H6A H 0.8923 -0.2842 0.0341 0.047 Uiso 1 1 calc . . GR .
H6B H 0.8999 -0.2710 0.0998 0.047 Uiso 1 1 calc . . GR .
H6C H 0.8124 -0.2103 0.0448 0.047 Uiso 1 1 calc . . GR .
C21 C 1.1225(3) -0.2611(2) -0.00015(16) 0.0293(8) Uani 1 1 d . . . .
C16 C 0.2982(3) -0.1188(3) -0.16336(16) 0.0338(9) Uani 1 1 d . . . .
C23 C 1.0306(3) -0.2692(2) -0.11564(15) 0.0282(8) Uani 1 1 d . . . .
H23 H 1.1100 -0.2888 -0.1097 0.034 Uiso 1 1 calc . . R .
C18 C 0.5063(3) -0.0535(2) -0.09065(15) 0.0280(8) Uani 1 1 d . . . .
H18 H 0.4595 -0.0148 -0.0793 0.034 Uiso 1 1 calc . . R .
C25 C 0.9602(4) -0.2807(3) -0.23050(18) 0.0413(10) Uani 1 1 d . . . .
C29 C 0.6884(3) -0.4155(2) -0.18721(14) 0.0202(7) Uani 1 1 d A . . .
C5 C 0.7360(3) -0.3319(2) 0.03976(13) 0.0211(7) Uani 1 1 d . . . .
F17B F 0.3289(12) -0.2760(14) -0.3335(6) 0.049(5) Uani 0.26(2) 1 d A 2 . U
F16B F 0.4636(19) -0.2659(13) -0.3682(6) 0.053(6) Uani 0.26(2) 1 d A 2 . .
F18B F 0.388(3) -0.384(2) -0.3632(15) 0.049(7) Uani 0.26(2) 1 d A 2 . U

loop_
_atom_site_aniso_label
_atom_site_aniso_U_11
_atom_site_aniso_U_22
_atom_site_aniso_U_33
_atom_site_aniso_U_23
_atom_site_aniso_U_13
_atom_site_aniso_U_12
Tb1 0.01864(9) 0.01901(9) 0.01363(8) 0.00179(6) 0.00484(6) -0.00040(6)
F15 0.0386(12) 0.0332(11) 0.0292(11) 0.0138(9) 0.0145(9) 0.0147(10)
F7 0.0352(13) 0.0466(13) 0.0304(11) -0.0090(10) -0.0011(10) -0.0032(11)
F6 0.0252(11) 0.0632(15) 0.0380(12) -0.0141(11) 0.0096(9) -0.0134(11)
F2 0.0371(12) 0.0414(12) 0.0426(12) -0.0161(10) 0.0191(10) -0.0148(11)
F1 0.0448(13) 0.0316(11) 0.0389(12) -0.0099(9) 0.0179(10) 0.0040(10)
F14 0.0470(13) 0.0242(11) 0.0408(12) -0.0049(9) 0.0151(10) 0.0057(10)
F9 0.0468(14) 0.0323(12) 0.0390(12) 0.0174(10) 0.0032(10) -0.0008(11)
F13 0.0322(12) 0.0488(13) 0.0428(12) 0.0084(10) 0.0227(10) 0.0152(11)
F3 0.0618(15) 0.0411(12) 0.0211(10) -0.0002(9) 0.0169(10) -0.0006(11)
F8 0.0180(11) 0.0745(16) 0.0428(13) 0.0098(12) 0.0068(10) 0.0019(11)
F10 0.078(2) 0.091(2) 0.0569(16) 0.0339(15) 0.0502(16) 0.0182(16)
F4 0.0399(14) 0.110(2) 0.0419(13) 0.0007(14) 0.0240(11) -0.0290(15)
F18A 0.033(3) 0.051(4) 0.029(3) 0.002(2) -0.003(2) -0.017(3)
F5 0.0281(13) 0.0553(15) 0.0759(17) -0.0066(13) 0.0104(12) 0.0122(12)
F11 0.0520(16) 0.0875(19) 0.0552(15) 0.0012(14) 0.0378(13) 0.0186(15)
F12 0.0655(19) 0.134(3) 0.0610(17) -0.0557(18) 0.0439(15) -0.0390(19)
F17A 0.110(7) 0.031(3) 0.038(3) -0.005(2) -0.035(4) 0.029(4)
F16A 0.065(3) 0.132(7) 0.0216(18) 0.004(3) 0.0171(19) -0.025(4)
O8 0.0257(12) 0.0202(11) 0.0169(11) 0.0027(9) 0.0069(9) 0.0036(10)
O10 0.0236(13) 0.0371(14) 0.0207(12) 0.0064(10) 0.0003(10) -0.0059(11)
O9 0.0385(14) 0.0255(12) 0.0184(11) 0.0064(10) 0.0094(10) -0.0049(11)
O4 0.0209(12) 0.0286(12) 0.0216(11) -0.0013(10) 0.0073(10) 0.0010(10)
O5 0.0218(13) 0.0277(12) 0.0196(11) 0.0010(9) 0.0075(10) 0.0002(10)
O3 0.0226(12) 0.0211(11) 0.0207(11) 0.0007(9) 0.0082(10) -0.0026(10)
O6 0.0236(13) 0.0410(14) 0.0209(12) 0.0044(11) 0.0100(10) 0.0003(11)
O7 0.0223(12) 0.0205(11) 0.0187(11) 0.0027(10) 0.0058(9) 0.0022(10)
O2 0.0363(14) 0.0212(12) 0.0282(13) 0.0038(10) 0.0092(11) -0.0068(11)
O1 0.0278(13) 0.0181(11) 0.0187(11) 0.0019(9) 0.0092(10) -0.0025(10)
N1 0.0212(14) 0.0192(14) 0.0143(12) -0.0008(11) 0.0078(11) -0.0026(12)
N2 0.0247(15) 0.0207(14) 0.0191(14) 0.0000(11) 0.0080(12) -0.0035(12)
C3 0.0247(19) 0.039(2) 0.0270(18) 0.0008(16) 0.0071(15) 0.0021(17)
C12 0.0262(18) 0.0169(15) 0.0251(17) 0.0020(14) 0.0149(14) 0.0015(14)
C14 0.0238(18) 0.0210(17) 0.0241(17) -0.0009(14) 0.0119(14) 0.0037(15)
C15 0.035(2) 0.049(2) 0.0217(19) 0.0108(17) -0.0051(16) -0.007(2)
C9 0.0235(17) 0.0180(16) 0.0233(16) 0.0052(13) 0.0121(14) 0.0019(14)
C10 0.0169(16) 0.0190(16) 0.0212(16) 0.0005(13) 0.0082(13) -0.0006(14)
C11 0.0186(16) 0.0212(16) 0.0184(15) 0.0021(13) 0.0101(13) 0.0039(14)
C30 0.0276(19) 0.0272(18) 0.0243(17) 0.0022(15) 0.0125(15) 0.0064(16)
C19 0.0290(19) 0.0188(16) 0.0213(16) 0.0027(13) 0.0136(15) -0.0033(15)
C7 0.0189(17) 0.0202(16) 0.0201(16) -0.0011(13) 0.0096(13) 0.0000(14)
C27 0.0219(17) 0.0262(17) 0.0170(16) -0.0011(14) 0.0090(14) -0.0047(15)
C8 0.0189(16) 0.0187(16) 0.0192(15) 0.0022(13) 0.0100(13) 0.0046(14)
C13 0.0195(17) 0.0192(16) 0.0189(16) -0.0015(13) 0.0075(13) -0.0007(14)
C26 0.044(2) 0.026(2) 0.0215(18) -0.0017(17) -0.0023(17) -0.0041(19)
C4 0.037(2) 0.034(2) 0.0246(18) -0.0056(15) 0.0163(16) -0.0013(17)
C22 0.0198(18) 0.0190(16) 0.0233(17) 0.0018(14) 0.0059(14) -0.0066(15)
C24 0.031(2) 0.0277(18) 0.0271(18) 0.0018(15) 0.0172(16) -0.0068(16)
C2 0.0226(17) 0.0284(18) 0.0154(15) 0.0014(14) 0.0054(13) -0.0052(15)
C17 0.0241(18) 0.0223(17) 0.0237(17) 0.0068(14) 0.0115(14) 0.0000(15)
C28 0.0269(18) 0.0202(16) 0.0205(16) -0.0019(13) 0.0082(14) 0.0012(15)
C1 0.034(2) 0.034(2) 0.0202(17) 0.0031(15) 0.0065(15) -0.0061(17)
C20 0.037(2) 0.0275(18) 0.0256(18) -0.0016(15) 0.0150(16) -0.0027(17)
C6 0.034(2) 0.034(2) 0.0206(17) -0.0038(15) 0.0080(15) -0.0140(17)
C21 0.026(2) 0.0275(19) 0.0286(19) 0.0044(16) 0.0071(15) -0.0020(16)
C16 0.0248(19) 0.048(2) 0.0287(19) -0.0024(18) 0.0119(16) -0.0055(18)
C23 0.0160(17) 0.036(2) 0.0312(19) 0.0047(16) 0.0096(15) 0.0007(15)
C18 0.0292(19) 0.0289(18) 0.0326(19) -0.0068(16) 0.0198(16) -0.0042(16)
C25 0.032(2) 0.059(3) 0.038(2) -0.003(2) 0.0198(18) -0.001(2)
C29 0.0189(17) 0.0188(16) 0.0254(17) 0.0025(14) 0.0121(14) -0.0012(14)
C5 0.0247(18) 0.0260(17) 0.0109(14) -0.0018(13) 0.0065(13) -0.0068(15)
F17B 0.038(6) 0.054(8) 0.029(6) -0.003(5) -0.008(4) 0.025(5)
F16B 0.066(10) 0.057(13) 0.018(5) 0.016(6) 0.003(5) -0.018(9)
F18B 0.057(11) 0.028(8) 0.037(8) -0.011(6) -0.003(6) 0.002(7)

loop_
_atom_type_symbol
_atom_type_description
_atom_type_scat_dispersion_real
_atom_type_scat_dispersion_imag
_atom_type_scat_source
C C 0.0033 0.0016 'International Tables Vol C Tables 4.2.6.8 and 6.1.1.4'
H H 0.0000 0.0000 'International Tables Vol C Tables 4.2.6.8 and 6.1.1.4'
F F 0.0171 0.0103 'International Tables Vol C Tables 4.2.6.8 and 6.1.1.4'
N N 0.0061 0.0033 'International Tables Vol C Tables 4.2.6.8 and 6.1.1.4'
O O 0.0106 0.0060 'International Tables Vol C Tables 4.2.6.8 and 6.1.1.4'
Tb Tb -0.1723 4.1537 'International Tables Vol C Tables 4.2.6.8 and 6.1.1.4'

loop_
_geom_angle_atom_site_label_1
_geom_angle_atom_site_label_2
_geom_angle_atom_site_label_3
_geom_angle
_geom_angle_site_symmetry_1
_geom_angle_site_symmetry_3
O8 Tb1 O9 140.73(7) . .
O8 Tb1 O4 115.67(7) . .
O8 Tb1 O3 143.31(7) . .
O8 Tb1 O6 72.71(8) . .
O8 Tb1 O7 73.81(7) . .
O8 Tb1 O1 75.60(7) . .
O9 Tb1 O6 69.36(8) . .
O4 Tb1 O9 86.25(8) . .
O4 Tb1 O3 73.19(7) . .
O4 Tb1 O6 136.28(7) . .
O4 Tb1 O1 71.52(7) . .
O5 Tb1 O8 80.55(7) . .
O5 Tb1 O9 96.74(8) . .
O5 Tb1 O4 149.40(7) . .
O5 Tb1 O3 78.80(7) . .
O5 Tb1 O6 71.76(8) . .
O5 Tb1 O7 140.65(8) . .
O5 Tb1 O1 89.34(7) . .
O3 Tb1 O9 72.00(7) . .
O3 Tb1 O6 127.31(8) . .
O7 Tb1 O9 85.33(7) . .
O7 Tb1 O4 69.88(7) . .
O7 Tb1 O3 137.57(7) . .
O7 Tb1 O6 72.38(8) . .
O7 Tb1 O1 111.91(7) . .
O1 Tb1 O9 143.67(8) . .
O1 Tb1 O3 74.18(7) . .
O1 Tb1 O6 145.21(7) . .
C29 O8 Tb1 133.16(19) . .
C14 O10 C15 116.4(3) . .
C14 O9 Tb1 171.9(2) . .
C17 O4 Tb1 134.7(2) . .
C22 O5 Tb1 136.1(2) . .
C19 O3 Tb1 133.7(2) . .
C24 O6 Tb1 134.1(2) . .
C27 O7 Tb1 134.0(2) . .
N1 O1 Tb1 139.36(18) . .
O1 N1 C7 126.5(2) . .
O1 N1 C5 120.9(2) . .
C7 N1 C5 112.0(2) . .
O2 N2 C7 126.4(3) . .
O2 N2 C2 123.1(2) . .
C7 N2 C2 110.1(2) . .
H3A C3 H3B 109.5 . .
H3A C3 H3C 109.5 . .
H3B C3 H3C 109.5 . .
C2 C3 H3A 109.5 . .
C2 C3 H3B 109.5 . .
C2 C3 H3C 109.5 . .
C11 C12 H12 119.9 . .
C13 C12 H12 119.9 . .
C13 C12 C11 120.2(3) . .
O10 C14 C11 113.7(3) . .
O9 C14 O10 123.7(3) . .
O9 C14 C11 122.5(3) . .
O10 C15 H15A 109.5 . .
O10 C15 H15B 109.5 . .
O10 C15 H15C 109.5 . .
H15A C15 H15B 109.5 . .
H15A C15 H15C 109.5 . .
H15B C15 H15C 109.5 . .
C10 C9 H9 119.8 . .
C10 C9 C8 120.5(3) . .
C8 C9 H9 119.8 . .
C9 C10 H10 120.3 . .
C9 C10 C11 119.4(3) . .
C11 C10 H10 120.3 . .
C12 C11 C14 118.4(3) . .
C12 C11 C10 120.5(3) . .
C10 C11 C14 121.1(3) . .
F15 C30 F14 107.5(3) . .
F15 C30 F13 106.8(3) . .
F15 C30 C29 111.9(3) . .
F14 C30 F13 107.3(3) . .
F14 C30 C29 113.4(3) . .
F13 C30 C29 109.6(3) . .
O3 C19 C20 113.7(3) . .
O3 C19 C18 128.6(3) . .
C18 C19 C20 117.6(3) . .
N1 C7 N2 108.4(3) . .
N1 C7 C8 126.2(3) . 2_644
N2 C7 C8 125.4(3) . 2_644
O7 C27 C26 114.8(3) . .
O7 C27 C28 127.7(3) . .
C28 C27 C26 117.6(3) . .
C9 C8 C7 120.6(3) . 2_654
C9 C8 C13 119.7(3) . .
C13 C8 C7 119.6(3) . 2_654
C12 C13 C8 119.6(3) . .
C12 C13 H13 120.2 . .
C8 C13 H13 120.2 . .
F18A C26 F16A 102.2(6) . .
F18A C26 C27 112.9(6) . .
F18A C26 F17B 82.5(9) . .
F17A C26 F18A 113.2(7) . .
F17A C26 F16A 104.7(5) . .
F17A C26 C27 114.6(3) . .
F17A C26 F17B 43.4(6) . .
F16A C26 C27 108.0(4) . .
F16A C26 F17B 143.6(7) . .
F17B C26 C27 103.0(6) . .
F16B C26 F18A 126.6(8) . .
F16B C26 F17A 61.4(10) . .
F16B C26 F16A 44.3(10) . .
F16B C26 C27 116.7(6) . .
F16B C26 F17B 104.1(9) . .
F16B C26 F18B 115.0(16) . .
F18B C26 F18A 16.2(18) . .
F18B C26 F17A 120.1(15) . .
F18B C26 F16A 86.1(15) . .
F18B C26 C27 117.2(15) . .
F18B C26 F17B 96.6(14) . .
H4A C4 H4B 109.5 . .
H4A C4 H4C 109.5 . .
H4B C4 H4C 109.5 . .
C5 C4 H4A 109.5 . .
C5 C4 H4B 109.5 . .
C5 C4 H4C 109.5 . .
O5 C22 C21 114.4(3) . .
O5 C22 C23 128.1(3) . .
C23 C22 C21 117.4(3) . .
O6 C24 C23 127.5(3) . .
O6 C24 C25 114.2(3) . .
C23 C24 C25 118.3(3) . .
N2 C2 C3 105.7(3) . .
N2 C2 C1 110.6(3) . .
N2 C2 C5 99.5(2) . .
C3 C2 C5 112.7(3) . .
C1 C2 C3 111.5(3) . .
C1 C2 C5 115.7(3) . .
O4 C17 C16 115.6(3) . .
O4 C17 C18 127.4(3) . .
C18 C17 C16 116.9(3) . .
C27 C28 H28 119.1 . .
C29 C28 C27 121.8(3) . .
C29 C28 H28 119.1 . .
C2 C1 H1A 109.5 . .
C2 C1 H1B 109.5 . .
C2 C1 H1C 109.5 . .
H1A C1 H1B 109.5 . .
H1A C1 H1C 109.5 . .
H1B C1 H1C 109.5 . .
F2 C20 F1 107.7(3) . .
F2 C20 F3 106.9(3) . .
F2 C20 C19 112.0(3) . .
F1 C20 F3 106.9(3) . .
F1 C20 C19 113.3(3) . .
F3 C20 C19 109.7(3) . .
H6A C6 H6B 109.5 . .
H6A C6 H6C 109.5 . .
H6B C6 H6C 109.5 . .
C5 C6 H6A 109.5 . .
C5 C6 H6B 109.5 . .
C5 C6 H6C 109.5 . .
F7 C21 F9 106.6(3) . .
F7 C21 C22 111.3(3) . .
F9 C21 C22 109.6(3) . .
F8 C21 F7 107.6(3) . .
F8 C21 F9 107.6(3) . .
F8 C21 C22 113.7(3) . .
F6 C16 F4 107.1(3) . .
F6 C16 F5 107.2(3) . .
F6 C16 C17 112.4(3) . .
F4 C16 F5 107.1(3) . .
F4 C16 C17 110.8(3) . .
F5 C16 C17 112.0(3) . .
C22 C23 C24 120.3(3) . .
C22 C23 H23 119.8 . .
C24 C23 H23 119.8 . .
C19 C18 C17 121.6(3) . .
C19 C18 H18 119.2 . .
C17 C18 H18 119.2 . .
F10 C25 F12 107.0(3) . .
F10 C25 C24 110.4(3) . .
F11 C25 F10 107.1(3) . .
F11 C25 F12 107.6(3) . .
F11 C25 C24 113.9(3) . .
F12 C25 C24 110.4(3) . .
O8 C29 C30 114.7(3) . .
O8 C29 C28 128.0(3) . .
C28 C29 C30 117.3(3) . .
N1 C5 C4 105.9(3) . .
N1 C5 C2 98.9(2) . .
N1 C5 C6 110.9(2) . .
C4 C5 C2 114.0(3) . .
C6 C5 C4 110.9(3) . .
C6 C5 C2 115.3(3) . .

loop_
_geom_bond_atom_site_label_1
_geom_bond_atom_site_label_2
_geom_bond_distance
_geom_bond_site_symmetry_2
Tb1 O8 2.336(2) .
Tb1 O9 2.373(2) .
Tb1 O4 2.356(2) .
Tb1 O5 2.336(2) .
Tb1 O3 2.368(2) .
Tb1 O6 2.401(2) .
Tb1 O7 2.351(2) .
Tb1 O1 2.357(2) .
F15 C30 1.337(3) .
F7 C21 1.328(4) .
F6 C16 1.328(4) .
F2 C20 1.331(4) .
F1 C20 1.333(4) .
F14 C30 1.337(4) .
F9 C21 1.337(4) .
F13 C30 1.342(4) .
F3 C20 1.342(4) .
F8 C21 1.325(4) .
F10 C25 1.322(5) .
F4 C16 1.331(4) .
F18A C26 1.324(12) .
F5 C16 1.337(4) .
F11 C25 1.315(4) .
F12 C25 1.335(5) .
F17A C26 1.271(5) .
F16A C26 1.403(8) .
O8 C29 1.260(4) .
O10 C14 1.316(4) .
O10 C15 1.460(4) .
O9 C14 1.217(4) .
O4 C17 1.246(4) .
O5 C22 1.243(4) .
O3 C19 1.251(4) .
O6 C24 1.241(4) .
O7 C27 1.246(4) .
O2 N2 1.272(3) .
O1 N1 1.306(3) .
N1 C7 1.330(4) .
N1 C5 1.507(4) .
N2 C7 1.365(4) .
N2 C2 1.513(4) .
C3 H3A 0.9600 .
C3 H3B 0.9600 .
C3 H3C 0.9600 .
C3 C2 1.529(5) .
C12 H12 0.9300 .
C12 C11 1.388(4) .
C12 C13 1.381(4) .
C14 C11 1.489(4) .
C15 H15A 0.9600 .
C15 H15B 0.9600 .
C15 H15C 0.9600 .
C9 H9 0.9300 .
C9 C10 1.381(4) .
C9 C8 1.395(4) .
C10 H10 0.9300 .
C10 C11 1.398(4) .
C30 C29 1.531(4) .
C19 C20 1.536(4) .
C19 C18 1.384(4) .
C7 C8 1.464(4) 2_644
C27 C26 1.535(4) .
C27 C28 1.396(4) .
C8 C7 1.464(4) 2_654
C8 C13 1.407(4) .
C13 H13 0.9300 .
C26 F17B 1.493(12) .
C26 F16B 1.177(12) .
C26 F18B 1.23(3) .
C4 H4A 0.9600 .
C4 H4B 0.9600 .
C4 H4C 0.9600 .
C4 C5 1.530(5) .
C22 C21 1.537(4) .
C22 C23 1.397(5) .
C24 C23 1.405(5) .
C24 C25 1.537(5) .
C2 C1 1.519(4) .
C2 C5 1.554(4) .
C17 C16 1.528(5) .
C17 C18 1.397(4) .
C28 H28 0.9300 .
C28 C29 1.385(4) .
C1 H1A 0.9600 .
C1 H1B 0.9600 .
C1 H1C 0.9600 .
C6 H6A 0.9600 .
C6 H6B 0.9600 .
C6 H6C 0.9600 .
C6 C5 1.513(4) .
C23 H23 0.9300 .
C18 H18 0.9300 .

loop_
_geom_torsion_atom_site_label_1
_geom_torsion_atom_site_label_2
_geom_torsion_atom_site_label_3
_geom_torsion_atom_site_label_4
_geom_torsion
_geom_torsion_site_symmetry_1
_geom_torsion_site_symmetry_2
_geom_torsion_site_symmetry_3
_geom_torsion_site_symmetry_4
Tb1 O8 C29 C30 162.1(2) . . . .
Tb1 O8 C29 C28 -15.4(5) . . . .
Tb1 O9 C14 O10 -84.0(16) . . . .
Tb1 O9 C14 C11 97.2(16) . . . .
Tb1 O4 C17 C16 -165.5(2) . . . .
Tb1 O4 C17 C18 12.1(5) . . . .
Tb1 O5 C22 C21 -169.6(2) . . . .
Tb1 O5 C22 C23 8.3(5) . . . .
Tb1 O3 C19 C20 174.11(19) . . . .
Tb1 O3 C19 C18 -2.0(5) . . . .
Tb1 O6 C24 C23 -13.4(6) . . . .
Tb1 O6 C24 C25 168.4(2) . . . .
Tb1 O7 C27 C26 -176.3(2) . . . .
Tb1 O7 C27 C28 2.7(5) . . . .
Tb1 O1 N1 C7 -81.4(4) . . . .
Tb1 O1 N1 C5 108.0(3) . . . .
F15 C30 C29 O8 29.2(4) . . . .
F15 C30 C29 C28 -152.9(3) . . . .
F14 C30 C29 O8 151.1(3) . . . .
F14 C30 C29 C28 -31.1(4) . . . .
F13 C30 C29 O8 -89.1(3) . . . .
F13 C30 C29 C28 88.7(3) . . . .
O8 Tb1 O9 C14 -22.1(16) . . . .
O8 Tb1 O4 C17 132.7(3) . . . .
O8 Tb1 O5 C22 62.1(3) . . . .
O8 Tb1 O3 C19 -106.6(3) . . . .
O8 Tb1 O6 C24 -70.5(3) . . . .
O8 Tb1 O7 C27 -7.9(3) . . . .
O8 Tb1 O1 N1 27.6(3) . . . .
O10 C14 C11 C12 165.4(3) . . . .
O10 C14 C11 C10 -16.6(4) . . . .
O9 Tb1 O8 C29 -46.8(3) . . . .
O9 Tb1 O4 C17 -81.3(3) . . . .
O9 Tb1 O5 C22 -78.3(3) . . . .
O9 Tb1 O3 C19 95.5(3) . . . .
O9 Tb1 O6 C24 119.9(3) . . . .
O9 Tb1 O7 C27 138.5(3) . . . .
O9 Tb1 O1 N1 -153.3(2) . . . .
O9 C14 C11 C12 -15.7(5) . . . .
O9 C14 C11 C10 162.3(3) . . . .
O4 Tb1 O8 C29 71.4(3) . . . .
O4 Tb1 O9 C14 -149.4(16) . . . .
O4 Tb1 O5 C22 -172.3(3) . . . .
O4 Tb1 O3 C19 4.0(3) . . . .
O4 Tb1 O6 C24 -179.8(3) . . . .
O4 Tb1 O7 C27 -133.8(3) . . . .
O4 Tb1 O1 N1 151.5(3) . . . .
O4 C17 C16 F6 -10.2(4) . . . .
O4 C17 C16 F4 109.5(3) . . . .
O4 C17 C16 F5 -131.0(3) . . . .
O4 C17 C18 C19 -6.1(5) . . . .
O5 Tb1 O8 C29 -135.9(3) . . . .
O5 Tb1 O9 C14 61.2(16) . . . .
O5 Tb1 O4 C17 15.6(4) . . . .
O5 Tb1 O3 C19 -163.5(3) . . . .
O5 Tb1 O6 C24 15.0(3) . . . .
O5 Tb1 O7 C27 43.6(3) . . . .
O5 Tb1 O1 N1 -52.8(3) . . . .
O5 C22 C21 F7 -35.5(4) . . . .
O5 C22 C21 F9 82.2(4) . . . .
O5 C22 C21 F8 -157.3(3) . . . .
O5 C22 C23 C24 2.3(5) . . . .
O3 Tb1 O8 C29 167.6(2) . . . .
O3 Tb1 O9 C14 137.0(16) . . . .
O3 Tb1 O4 C17 -9.0(3) . . . .
O3 Tb1 O5 C22 -148.4(3) . . . .
O3 Tb1 O6 C24 74.5(3) . . . .
O3 Tb1 O7 C27 -164.8(3) . . . .
O3 Tb1 O1 N1 -131.3(3) . . . .
O3 C19 C20 F2 37.5(4) . . . .
O3 C19 C20 F1 159.5(3) . . . .
O3 C19 C20 F3 -81.1(3) . . . .
O3 C19 C18 C17 1.0(5) . . . .
O6 Tb1 O8 C29 -62.2(3) . . . .
O6 Tb1 O9 C14 -6.4(16) . . . .
O6 Tb1 O4 C17 -135.9(3) . . . .
O6 Tb1 O5 C22 -12.7(3) . . . .
O6 Tb1 O3 C19 140.0(2) . . . .
O6 Tb1 O7 C27 68.7(3) . . . .
O6 Tb1 O1 N1 2.8(3) . . . .
O6 C24 C23 C22 0.6(6) . . . .
O6 C24 C25 F10 68.5(4) . . . .
O6 C24 C25 F11 -170.9(3) . . . .
O6 C24 C25 F12 -49.7(5) . . . .
O7 Tb1 O8 C29 13.9(3) . . . .
O7 Tb1 O9 C14 -79.3(16) . . . .
O7 Tb1 O4 C17 -167.7(3) . . . .
O7 Tb1 O5 C22 12.6(3) . . . .
O7 Tb1 O3 C19 34.4(3) . . . .
O7 Tb1 O6 C24 -148.5(3) . . . .
O7 Tb1 O1 N1 93.2(3) . . . .
O7 C27 C26 F18A -138.8(6) . . . .
O7 C27 C26 F17A -7.2(9) . . . .
O7 C27 C26 F16A 109.0(6) . . . .
O7 C27 C26 F17B -51.5(11) . . . .
O7 C27 C26 F16B 61.8(17) . . . .
O7 C27 C26 F18B -156.1(18) . . . .
O7 C27 C28 C29 2.7(5) . . . .
O2 N2 C7 N1 175.0(3) . . . .
O2 N2 C7 C8 -6.6(5) . . . 2_644
O2 N2 C2 C3 84.5(3) . . . .
O2 N2 C2 C1 -36.3(4) . . . .
O2 N2 C2 C5 -158.5(3) . . . .
O1 Tb1 O8 C29 132.3(3) . . . .
O1 Tb1 O9 C14 159.3(15) . . . .
O1 Tb1 O4 C17 69.5(3) . . . .
O1 Tb1 O5 C22 137.6(3) . . . .
O1 Tb1 O3 C19 -71.0(3) . . . .
O1 Tb1 O6 C24 -45.2(4) . . . .
O1 Tb1 O7 C27 -74.5(3) . . . .
O1 N1 C7 N2 177.5(3) . . . .
O1 N1 C7 C8 -0.9(5) . . . 2_644
O1 N1 C5 C4 81.5(3) . . . .
O1 N1 C5 C2 -160.3(2) . . . .
O1 N1 C5 C6 -38.8(4) . . . .
N2 C2 C5 N1 -30.7(3) . . . .
N2 C2 C5 C4 81.2(3) . . . .
N2 C2 C5 C6 -148.9(3) . . . .
C3 C2 C5 N1 80.9(3) . . . .
C3 C2 C5 C4 -167.1(3) . . . .
C3 C2 C5 C6 -37.3(4) . . . .
C15 O10 C14 O9 0.7(5) . . . .
C15 O10 C14 C11 179.6(3) . . . .
C9 C10 C11 C12 1.7(5) . . . .
C9 C10 C11 C14 -176.2(3) . . . .
C9 C8 C13 C12 1.4(5) . . . .
C10 C9 C8 C7 177.0(3) . . . 2_654
C10 C9 C8 C13 0.5(5) . . . .
C11 C12 C13 C8 -1.8(5) . . . .
C7 N1 C5 C4 -90.3(3) . . . .
C7 N1 C5 C2 27.8(3) . . . .
C7 N1 C5 C6 149.3(3) . . . .
C7 N2 C2 C3 -89.0(3) . . . .
C7 N2 C2 C1 150.2(3) . . . .
C7 N2 C2 C5 28.0(3) . . . .
C7 C8 C13 C12 -175.0(3) 2_654 . . .
C27 C28 C29 O8 3.8(5) . . . .
C27 C28 C29 C30 -173.7(3) . . . .
C8 C9 C10 C11 -2.1(5) . . . .
C13 C12 C11 C14 178.2(3) . . . .
C13 C12 C11 C10 0.2(5) . . . .
C26 C27 C28 C29 -178.4(3) . . . .
C2 N2 C7 N1 -11.8(3) . . . .
C2 N2 C7 C8 166.7(3) . . . 2_644
C28 C27 C26 F18A 42.2(7) . . . .
C28 C27 C26 F17A 173.8(8) . . . .
C28 C27 C26 F16A -70.1(7) . . . .
C28 C27 C26 F17B 129.4(11) . . . .
C28 C27 C26 F16B -117.3(17) . . . .
C28 C27 C26 F18B 24.9(18) . . . .
C1 C2 C5 N1 -149.1(3) . . . .
C1 C2 C5 C4 -37.2(4) . . . .
C1 C2 C5 C6 92.6(3) . . . .
C20 C19 C18 C17 -174.9(3) . . . .
C21 C22 C23 C24 -179.9(3) . . . .
C16 C17 C18 C19 171.4(3) . . . .
C23 C22 C21 F7 146.3(3) . . . .
C23 C22 C21 F9 -95.9(4) . . . .
C23 C22 C21 F8 24.5(4) . . . .
C23 C24 C25 F10 -109.9(4) . . . .
C23 C24 C25 F11 10.7(5) . . . .
C23 C24 C25 F12 131.9(4) . . . .
C18 C19 C20 F2 -145.9(3) . . . .
C18 C19 C20 F1 -23.9(4) . . . .
C18 C19 C20 F3 95.5(4) . . . .
C18 C17 C16 F6 171.9(3) . . . .
C18 C17 C16 F4 -68.3(4) . . . .
C18 C17 C16 F5 51.2(4) . . . .
C25 C24 C23 C22 178.7(3) . . . .
C5 N1 C7 N2 -11.2(3) . . . .
C5 N1 C7 C8 170.4(3) . . . 2_644
